data_9006971
loop_
_publ_author_name
'Redhammer, G. J.'
'Roth, G.'
'Paulus, W.'
'Andre, G.'
'Lottermoser, W.'
'Amthauer, G.'
'Treutmann, W.'
'Koppelhuber-Bitschnau B'

_publ_section_title
;
 The crystal and magnetic structure of Li-aegirine LiFeSi2O6:
 a temperature-dependent study
 Sample: T = 298 K
 Pyroxene
;
_journal_name_full 'Physics and Chemistry of Minerals'
_journal_page_first 337
_journal_page_last 346
_journal_paper_doi 10.1007/s002690100159
_journal_volume 28
_journal_year 2001
_chemical_formula_structural LiFeSi2O6
_chemical_formula_sum 'Fe Li O6 Si2'
_space_group_IT_number 15
_symmetry_space_group_name_Hall '-C 2yc'
_symmetry_space_group_name_H-M 'C 1 2/c 1'
_cell_angle_alpha 90
_cell_angle_beta 110.12
_cell_angle_gamma 90
_cell_length_a 9.684
_cell_length_b 8.661
_cell_length_c 5.292
_cell_formula_units_Z 4
_cell_volume 416.770
_database_code_amcsd 0008556
_diffrn_ambient_temperature 298
_exptl_crystal_density_diffrn 3.426
_cod_original_formula_sum 'Li Fe Si2 O6'
_cod_database_code 9006971
_amcsd_formula_title LiFeSi2O6

loop_
_space_group_symop_operation_xyz
x,y,z
1/2+x,1/2+y,z
x,-y,1/2+z
1/2+x,1/2-y,1/2+z
-x,y,1/2-z
1/2-x,1/2+y,1/2-z
-x,-y,-z
1/2-x,1/2-y,-z

loop_
_atom_site_label
_atom_site_fract_x
_atom_site_fract_y
_atom_site_fract_z
_atom_site_U_iso_or_equiv
Li 0.00000 0.26240 0.25000 0.01060
Fe 0.00000 0.89832 0.25000 0.00290
Si 0.29616 0.08948 0.26580 0.00120
O1 0.11590 0.08480 0.14960 0.00570
O2 0.36650 0.25850 0.32550 0.00920
O3 0.35570 -0.00110 0.05490 0.00980

loop_
_cod_related_entry_id
_cod_related_entry_database
_cod_related_entry_code
1 AMCSD 0008556
